data_7214561
loop_
_publ_author_name
'Lin, Yu-Mei'
'Lei, Zhen'
'Chang, Shan-Shan'
'Wang, Quan-Ming'

_publ_section_title
;
 Directed formation of tri-connected Cu(i) coordination polymers
;
_journal_issue 45
_journal_name_full CrystEngComm
_journal_page_first 9372
_journal_paper_doi 10.1039/c3ce41101j
_journal_volume 15
_journal_year 2013
_chemical_formula_sum 'C56 H53 B2 Cu2 F8 N4 O P3'
_chemical_formula_weight 1191.67
_chemical_name_systematic ?
_space_group_IT_number 14
_symmetry_cell_setting monoclinic
_symmetry_space_group_name_Hall '-P 2ybc'
_symmetry_space_group_name_H-M 'P 1 21/c 1'
_atom_sites_solution_hydrogens geom
_atom_sites_solution_primary direct
_atom_sites_solution_secondary difmap
_audit_creation_method SHELXL-97
_cell_angle_alpha 90.00
_cell_angle_beta 91.374(7)
_cell_angle_gamma 90.00
_cell_formula_units_Z 4
_cell_length_a 18.6648(14)
_cell_length_b 14.4855(13)
_cell_length_c 20.3605(17)
_cell_measurement_reflns_used 5009
_cell_measurement_temperature 173(2)
_cell_measurement_theta_max 30.6401
_cell_measurement_theta_min 2.6891
_cell_volume 5503.3(8)
_computing_structure_refinement 'SHELXL-97 (Sheldrick, 1997)'
_computing_structure_solution 'SHELXS-97 (Sheldrick, 1990)'
_diffrn_ambient_temperature 173(2)
_diffrn_measured_fraction_theta_full 0.997
_diffrn_measured_fraction_theta_max 0.997
_diffrn_radiation_monochromator graphite
_diffrn_radiation_source 'fine-focus sealed tube'
_diffrn_radiation_type MoK\a
_diffrn_radiation_wavelength 0.71073
_diffrn_reflns_av_R_equivalents 0.1165
_diffrn_reflns_av_sigmaI/netI 0.2292
_diffrn_reflns_limit_h_max 22
_diffrn_reflns_limit_h_min -23
_diffrn_reflns_limit_k_max 15
_diffrn_reflns_limit_k_min -17
_diffrn_reflns_limit_l_max 25
_diffrn_reflns_limit_l_min -25
_diffrn_reflns_number 28632
_diffrn_reflns_theta_full 26.00
_diffrn_reflns_theta_max 26.00
_diffrn_reflns_theta_min 2.70
_exptl_absorpt_coefficient_mu 0.930
_exptl_absorpt_correction_T_max 1.00000
_exptl_absorpt_correction_T_min 0.95032
_exptl_absorpt_correction_type multi-scan
_exptl_crystal_colour colorless
_exptl_crystal_density_diffrn 1.432
_exptl_crystal_density_method 'not measured'
_exptl_crystal_description prismatic
_exptl_crystal_F_000 2420
_exptl_crystal_size_max 0.2
_exptl_crystal_size_mid 0.2
_exptl_crystal_size_min 0.1
_refine_diff_density_max 0.526
_refine_diff_density_min -0.522
_refine_diff_density_rms 0.080
_refine_ls_extinction_method none
_refine_ls_goodness_of_fit_ref 0.799
_refine_ls_hydrogen_treatment constr
_refine_ls_matrix_type full
_refine_ls_number_parameters 685
_refine_ls_number_reflns 10775
_refine_ls_number_restraints 0
_refine_ls_restrained_S_all 0.799
_refine_ls_R_factor_all 0.1583
_refine_ls_R_factor_gt 0.0591
_refine_ls_shift/su_max 0.000
_refine_ls_shift/su_mean 0.000
_refine_ls_structure_factor_coef Fsqd
_refine_ls_weighting_details 'calc w=1/[\s^2^(Fo^2^)+(0.0363P)^2^+0.0000P] where P=(Fo^2^+2Fc^2^)/3'
_refine_ls_weighting_scheme calc
_refine_ls_wR_factor_gt 0.0945
_refine_ls_wR_factor_ref 0.1114
_reflns_number_gt 4703
_reflns_number_total 10775
_reflns_threshold_expression >2sigma(I)
_cod_data_source_file c3ce41101j.txt
_cod_data_source_block 1
_cod_depositor_comments
;
 Marking attached hydrogen atoms.

 Antanas Vaitkus,
 2017-07-11
;
_cod_original_sg_symbol_H-M P2(1)/c
_cod_database_code 7214561

loop_
_symmetry_equiv_pos_as_xyz
'x, y, z'
'-x, y+1/2, -z+1/2'
'-x, -y, -z'
'x, -y-1/2, z-1/2'

loop_
_atom_site_label
_atom_site_type_symbol
_atom_site_fract_x
_atom_site_fract_y
_atom_site_fract_z
_atom_site_U_iso_or_equiv
_atom_site_adp_type
_atom_site_occupancy
_atom_site_symmetry_multiplicity
_atom_site_calc_flag
_atom_site_refinement_flags
_atom_site_attached_hydrogens
Cu1 Cu 0.26031(3) 0.96821(5) 0.17979(3) 0.02141(17) Uani 1 1 d . 0
P1 P 0.15080(7) 0.97962(10) 0.22711(6) 0.0199(3) Uani 1 1 d . 0
N1 N 0.1350(2) 0.7994(3) 0.24202(18) 0.0223(10) Uani 1 1 d . 0
B1 B 0.1804(4) 0.4510(6) 0.2505(4) 0.041(2) Uani 1 1 d . 0
C1 C 0.3297(3) 1.2569(5) 0.2536(3) 0.061(2) Uani 1 1 d . 3
O1W O 0.1758(3) 1.3412(6) 0.0774(3) 0.149(3) Uani 1 1 d . 2
Cu2 Cu 0.22583(3) 0.79955(5) 0.19028(3) 0.02345(18) Uani 1 1 d . 0
P2 P 0.36484(7) 0.90830(10) 0.22022(7) 0.0219(4) Uani 1 1 d . 0
N2 N 0.3079(2) 0.7441(3) 0.24326(19) 0.0237(11) Uani 1 1 d . 0
B2 B 0.3731(4) 1.2724(6) 0.0480(4) 0.048(2) Uani 1 1 d . 0
C2 C 0.3065(3) 1.1713(5) 0.2199(3) 0.0411(18) Uani 1 1 d . 0
P3 P 0.22234(7) 0.78371(11) 0.08333(7) 0.0255(4) Uani 1 1 d . 0
N3 N 0.2503(2) 0.9650(3) 0.07534(19) 0.0228(11) Uani 1 1 d . 0
N4 N 0.2884(2) 1.1047(3) 0.1929(2) 0.0280(12) Uani 1 1 d . 0
F11 F 0.1353(2) 0.4807(5) 0.2936(2) 0.142(3) Uani 1 1 d . 0
F12 F 0.1603(2) 0.3682(3) 0.2242(2) 0.0992(16) Uani 1 1 d . 0
F13 F 0.2475(2) 0.4432(3) 0.28018(19) 0.0706(12) Uani 1 1 d . 0
F14 F 0.1811(2) 0.5124(3) 0.1990(2) 0.0856(14) Uani 1 1 d . 0
F21 F 0.3353(2) 1.2552(3) -0.0093(2) 0.0857(14) Uani 1 1 d . 0
F22 F 0.4060(3) 1.1940(3) 0.0670(2) 0.0974(15) Uani 1 1 d . 0
F23 F 0.4194(2) 1.3419(3) 0.03820(19) 0.0780(13) Uani 1 1 d . 0
F24 F 0.3285(3) 1.2949(4) 0.0956(3) 0.158(3) Uani 1 1 d . 0
C111 C 0.1041(3) 0.8804(4) 0.2603(2) 0.0188(13) Uani 1 1 d . 0
C112 C 0.0416(3) 0.8821(4) 0.2973(2) 0.0231(13) Uani 1 1 d . 0
C113 C 0.0128(3) 0.7976(5) 0.3135(3) 0.0339(15) Uani 1 1 d . 0
H11A H -0.0283 0.7959 0.3383 0.041 Uiso 1 1 calc R 0
C114 C 0.0426(3) 0.7169(4) 0.2943(3) 0.0356(16) Uani 1 1 d . 0
H11B H 0.0216 0.6608 0.3049 0.043 Uiso 1 1 calc R 0
C115 C 0.1044(3) 0.7195(4) 0.2590(2) 0.0310(15) Uani 1 1 d . 0
H11C H 0.1256 0.6643 0.2464 0.037 Uiso 1 1 calc R 0
C116 C 0.0065(3) 0.9692(4) 0.3188(2) 0.0339(15) Uani 1 1 d . 0
H11D H -0.0353 0.9545 0.3432 0.051 Uiso 1 1 calc R 0
H11E H -0.0071 1.0051 0.2809 0.051 Uiso 1 1 calc R 0
H11F H 0.0394 1.0039 0.3460 0.051 Uiso 1 1 calc R 0
C121 C 0.1562(3) 1.0604(4) 0.2969(3) 0.0233(14) Uani 1 1 d . 0
C122 C 0.1743(3) 1.0233(4) 0.3578(3) 0.0306(14) Uani 1 1 d . 0
H12A H 0.1788 0.9598 0.3629 0.037 Uiso 1 1 calc R 0
C123 C 0.1854(3) 1.0809(5) 0.4106(3) 0.0389(17) Uani 1 1 d . 0
H12B H 0.1990 1.0565 0.4513 0.047 Uiso 1 1 calc R 0
C124 C 0.1767(3) 1.1743(5) 0.4034(3) 0.0442(18) Uani 1 1 d . 0
H12C H 0.1830 1.2130 0.4396 0.053 Uiso 1 1 calc R 0
C125 C 0.1588(3) 1.2107(4) 0.3441(3) 0.0439(17) Uani 1 1 d . 0
H12D H 0.1540 1.2743 0.3394 0.053 Uiso 1 1 calc R 0
C126 C 0.1476(3) 1.1528(4) 0.2900(3) 0.0302(15) Uani 1 1 d . 0
H12E H 0.1343 1.1776 0.2494 0.036 Uiso 1 1 calc R 0
C131 C 0.0876(2) 1.0252(4) 0.1656(2) 0.0182(12) Uani 1 1 d . 0
C132 C 0.0228(3) 0.9841(4) 0.1506(2) 0.0260(14) Uani 1 1 d . 0
H13A H 0.0073 0.9345 0.1755 0.031 Uiso 1 1 calc R 0
C133 C -0.0195(3) 1.0164(4) 0.0985(3) 0.0366(16) Uani 1 1 d . 0
H13B H -0.0633 0.9883 0.0889 0.044 Uiso 1 1 calc R 0
C134 C 0.0026(3) 1.0891(5) 0.0610(3) 0.0407(17) Uani 1 1 d . 0
H13C H -0.0260 1.1101 0.0261 0.049 Uiso 1 1 calc R 0
C135 C 0.0672(3) 1.1311(4) 0.0754(3) 0.0356(17) Uani 1 1 d . 0
H13D H 0.0824 1.1805 0.0502 0.043 Uiso 1 1 calc R 0
C136 C 0.1094(3) 1.0998(4) 0.1270(3) 0.0290(14) Uani 1 1 d . 0
H13E H 0.1530 1.1284 0.1365 0.035 Uiso 1 1 calc R 0
C211 C 0.3671(3) 0.7951(4) 0.2586(2) 0.0205(12) Uani 1 1 d . 0
C212 C 0.4209(3) 0.7572(4) 0.2982(3) 0.0283(14) Uani 1 1 d . 0
C213 C 0.4127(3) 0.6682(4) 0.3217(3) 0.0371(16) Uani 1 1 d . 0
H21A H 0.4479 0.6430 0.3494 0.044 Uiso 1 1 calc R 0
C214 C 0.3550(3) 0.6176(4) 0.3051(3) 0.0411(17) Uani 1 1 d . 0
H21B H 0.3504 0.5573 0.3200 0.049 Uiso 1 1 calc R 0
C215 C 0.3021(3) 0.6571(4) 0.2653(3) 0.0347(15) Uani 1 1 d . 0
H21C H 0.2618 0.6226 0.2536 0.042 Uiso 1 1 calc R 0
C216 C 0.4874(3) 0.8085(5) 0.3192(3) 0.0480(18) Uani 1 1 d . 0
H21D H 0.5171 0.7693 0.3464 0.072 Uiso 1 1 calc R 0
H21E H 0.4745 0.8625 0.3435 0.072 Uiso 1 1 calc R 0
H21F H 0.5133 0.8266 0.2810 0.072 Uiso 1 1 calc R 0
C221 C 0.4349(3) 0.9064(4) 0.1596(2) 0.0225(13) Uani 1 1 d . 0
C222 C 0.4819(3) 0.8346(4) 0.1504(3) 0.0374(16) Uani 1 1 d . 0
H22A H 0.4761 0.7795 0.1731 0.045 Uiso 1 1 calc R 0
C223 C 0.5381(3) 0.8440(5) 0.1071(3) 0.0467(18) Uani 1 1 d . 0
H22B H 0.5701 0.7955 0.1013 0.056 Uiso 1 1 calc R 0
C224 C 0.5464(3) 0.9238(5) 0.0733(3) 0.0400(17) Uani 1 1 d . 0
H22C H 0.5845 0.9297 0.0450 0.048 Uiso 1 1 calc R 0
C225 C 0.4992(3) 0.9965(4) 0.0801(2) 0.0317(15) Uani 1 1 d . 0
H22D H 0.5048 1.0506 0.0562 0.038 Uiso 1 1 calc R 0
C226 C 0.4435(3) 0.9871(4) 0.1232(2) 0.0241(13) Uani 1 1 d . 0
H22E H 0.4112 1.0354 0.1281 0.029 Uiso 1 1 calc R 0
C231 C 0.3998(3) 0.9853(4) 0.2837(3) 0.0254(14) Uani 1 1 d . 0
C232 C 0.4663(3) 1.0272(4) 0.2823(3) 0.0338(15) Uani 1 1 d . 0
H23A H 0.4956 1.0175 0.2466 0.041 Uiso 1 1 calc R 0
C233 C 0.4898(3) 1.0831(4) 0.3333(3) 0.0436(17) Uani 1 1 d . 0
H23B H 0.5347 1.1105 0.3319 0.052 Uiso 1 1 calc R 0
C234 C 0.4465(4) 1.0982(4) 0.3863(3) 0.0439(18) Uani 1 1 d . 0
H23C H 0.4626 1.1345 0.4213 0.053 Uiso 1 1 calc R 0
C235 C 0.3800(3) 1.0596(5) 0.3867(3) 0.0429(18) Uani 1 1 d . 0
H23D H 0.3498 1.0717 0.4213 0.051 Uiso 1 1 calc R 0
C236 C 0.3575(3) 1.0028(4) 0.3362(3) 0.0333(16) Uani 1 1 d . 0
H23E H 0.3124 0.9757 0.3378 0.040 Uiso 1 1 calc R 0
C311 C 0.2291(3) 0.8921(4) 0.0379(2) 0.0227(13) Uani 1 1 d . 0
C312 C 0.2172(3) 0.9015(5) -0.0309(3) 0.0345(16) Uani 1 1 d . 0
C313 C 0.2279(3) 0.9873(5) -0.0581(3) 0.0399(17) Uani 1 1 d . 0
H31A H 0.2193 0.9959 -0.1029 0.048 Uiso 1 1 calc R 0
C314 C 0.2508(3) 1.0599(5) -0.0204(3) 0.0402(17) Uani 1 1 d . 0
H31B H 0.2598 1.1172 -0.0390 0.048 Uiso 1 1 calc R 0
C315 C 0.2602(3) 1.0456(4) 0.0453(3) 0.0345(16) Uani 1 1 d . 0
H31C H 0.2745 1.0956 0.0710 0.041 Uiso 1 1 calc R 0
C316 C 0.1951(3) 0.8226(5) -0.0744(3) 0.0502(19) Uani 1 1 d . 0
H31D H 0.1903 0.8437 -0.1190 0.075 Uiso 1 1 calc R 0
H31E H 0.1500 0.7985 -0.0605 0.075 Uiso 1 1 calc R 0
H31F H 0.2308 0.7750 -0.0716 0.075 Uiso 1 1 calc R 0
C321 C 0.1391(3) 0.7282(4) 0.0555(2) 0.0239(13) Uani 1 1 d . 0
C322 C 0.1339(3) 0.6492(5) 0.0171(3) 0.0457(18) Uani 1 1 d . 0
H32A H 0.1752 0.6211 0.0022 0.055 Uiso 1 1 calc R 0
C323 C 0.0679(4) 0.6126(5) 0.0012(3) 0.0516(19) Uani 1 1 d . 0
H32B H 0.0652 0.5600 -0.0250 0.062 Uiso 1 1 calc R 0
C324 C 0.0056(3) 0.6522(5) 0.0230(3) 0.0465(18) Uani 1 1 d . 0
H32C H -0.0389 0.6272 0.0116 0.056 Uiso 1 1 calc R 0
C325 C 0.0109(3) 0.7299(4) 0.0623(3) 0.0388(16) Uani 1 1 d . 0
H32D H -0.0303 0.7572 0.0781 0.047 Uiso 1 1 calc R 0
C326 C 0.0769(3) 0.7670(4) 0.0781(3) 0.0312(15) Uani 1 1 d . 0
H32E H 0.0796 0.8193 0.1045 0.037 Uiso 1 1 calc R 0
C331 C 0.2951(3) 0.7132(5) 0.0526(3) 0.0340(16) Uani 1 1 d . 0
C332 C 0.3486(3) 0.7477(5) 0.0149(3) 0.0463(19) Uani 1 1 d . 0
H33A H 0.3474 0.8094 0.0023 0.056 Uiso 1 1 calc R 0
C333 C 0.4041(4) 0.6925(7) -0.0046(3) 0.072(3) Uani 1 1 d . 0
H33B H 0.4406 0.7167 -0.0297 0.087 Uiso 1 1 calc R 0
C334 C 0.4051(5) 0.6015(7) 0.0134(4) 0.085(3) Uani 1 1 d . 0
H33C H 0.4423 0.5638 0.0000 0.102 Uiso 1 1 calc R 0
C335 C 0.3516(4) 0.5650(6) 0.0510(4) 0.078(3) Uani 1 1 d . 0
H33D H 0.3522 0.5029 0.0625 0.093 Uiso 1 1 calc R 0
C336 C 0.2970(3) 0.6223(5) 0.0715(3) 0.0516(19) Uani 1 1 d . 0
H33E H 0.2614 0.5989 0.0980 0.062 Uiso 1 1 calc R 0

loop_
_atom_site_aniso_label
_atom_site_aniso_U_11
_atom_site_aniso_U_22
_atom_site_aniso_U_33
_atom_site_aniso_U_23
_atom_site_aniso_U_13
_atom_site_aniso_U_12
Cu1 0.0207(3) 0.0194(4) 0.0242(4) 0.0022(3) 0.0015(3) 0.0013(3)
P1 0.0197(7) 0.0200(9) 0.0198(8) 0.0025(6) 0.0001(6) 0.0012(7)
N1 0.030(2) 0.021(3) 0.016(2) 0.005(2) -0.001(2) -0.003(2)
B1 0.042(5) 0.046(6) 0.035(5) 0.000(4) -0.007(4) -0.006(4)
C1 0.060(5) 0.031(5) 0.092(6) -0.037(4) -0.006(4) -0.017(4)
O1W 0.095(4) 0.276(10) 0.077(4) -0.012(5) -0.009(4) -0.057(5)
Cu2 0.0260(4) 0.0212(4) 0.0231(4) -0.0012(3) 0.0003(3) -0.0007(3)
P2 0.0217(8) 0.0212(9) 0.0227(8) 0.0011(6) -0.0002(7) 0.0018(7)
N2 0.028(3) 0.024(3) 0.020(3) 0.003(2) 0.007(2) 0.004(2)
B2 0.048(5) 0.054(7) 0.043(5) 0.009(4) -0.007(5) -0.007(5)
C2 0.028(4) 0.053(5) 0.042(4) 0.019(4) 0.014(3) 0.013(3)
P3 0.0237(8) 0.0289(10) 0.0239(9) -0.0061(7) -0.0005(7) 0.0030(7)
N3 0.020(2) 0.025(3) 0.023(3) 0.005(2) 0.006(2) 0.002(2)
N4 0.024(3) 0.020(3) 0.040(3) -0.005(2) 0.006(2) 0.001(2)
F11 0.074(3) 0.292(8) 0.060(3) -0.031(4) 0.011(3) 0.061(4)
F12 0.130(4) 0.037(3) 0.127(4) 0.006(3) -0.061(3) -0.025(3)
F13 0.059(3) 0.056(3) 0.097(3) -0.017(2) -0.019(2) 0.011(2)
F14 0.100(3) 0.069(4) 0.087(3) 0.014(3) -0.010(3) -0.020(3)
F21 0.076(3) 0.086(4) 0.094(3) 0.024(3) -0.034(3) -0.020(3)
F22 0.153(4) 0.035(3) 0.101(3) 0.004(2) -0.055(3) 0.012(3)
F23 0.087(3) 0.065(3) 0.080(3) 0.025(2) -0.018(3) -0.020(3)
F24 0.188(6) 0.152(6) 0.139(5) 0.031(4) 0.124(5) 0.049(5)
C111 0.015(3) 0.028(4) 0.013(3) -0.001(2) -0.006(2) 0.003(2)
C112 0.017(3) 0.030(4) 0.022(3) 0.005(3) 0.001(3) 0.000(3)
C113 0.033(3) 0.042(4) 0.027(3) 0.006(3) 0.010(3) -0.002(3)
C114 0.040(4) 0.030(4) 0.037(4) 0.009(3) 0.001(3) -0.017(3)
C115 0.035(3) 0.025(4) 0.033(4) 0.003(3) 0.002(3) -0.002(3)
C116 0.023(3) 0.044(4) 0.034(4) 0.000(3) 0.009(3) -0.003(3)
C121 0.015(3) 0.021(4) 0.035(4) -0.002(3) 0.013(3) 0.000(2)
C122 0.036(3) 0.032(4) 0.025(4) 0.004(3) 0.008(3) 0.001(3)
C123 0.040(4) 0.057(5) 0.019(4) -0.009(3) 0.001(3) -0.006(4)
C124 0.042(4) 0.050(5) 0.041(4) -0.018(4) 0.012(3) -0.010(4)
C125 0.053(4) 0.026(4) 0.053(5) -0.004(4) 0.022(4) -0.001(3)
C126 0.034(3) 0.031(4) 0.026(4) -0.005(3) 0.011(3) 0.000(3)
C131 0.015(3) 0.025(3) 0.014(3) 0.000(2) 0.000(2) 0.006(3)
C132 0.027(3) 0.029(4) 0.022(3) -0.003(3) 0.000(3) 0.011(3)
C133 0.029(3) 0.042(5) 0.038(4) -0.012(3) -0.001(3) 0.012(3)
C134 0.041(4) 0.048(5) 0.033(4) 0.007(3) -0.001(3) 0.021(4)
C135 0.044(4) 0.043(5) 0.020(4) 0.011(3) 0.014(3) 0.018(3)
C136 0.026(3) 0.032(4) 0.029(3) 0.002(3) 0.002(3) 0.007(3)
C211 0.016(3) 0.023(3) 0.022(3) 0.002(3) 0.007(2) 0.004(3)
C212 0.024(3) 0.035(4) 0.026(3) 0.008(3) 0.001(3) 0.006(3)
C213 0.029(4) 0.041(5) 0.042(4) 0.018(3) 0.005(3) 0.016(3)
C214 0.046(4) 0.030(4) 0.048(4) 0.018(3) 0.008(4) 0.009(3)
C215 0.026(3) 0.037(4) 0.041(4) 0.006(3) -0.002(3) -0.002(3)
C216 0.039(4) 0.055(5) 0.049(4) 0.013(4) -0.018(3) 0.013(4)
C221 0.021(3) 0.018(4) 0.028(3) -0.001(3) 0.001(3) 0.002(3)
C222 0.047(4) 0.034(4) 0.032(4) 0.003(3) 0.012(3) 0.006(3)
C223 0.043(4) 0.045(5) 0.053(5) 0.004(4) 0.019(4) 0.019(4)
C224 0.036(4) 0.050(5) 0.034(4) -0.006(3) 0.012(3) -0.004(3)
C225 0.038(3) 0.041(4) 0.016(3) -0.006(3) 0.000(3) -0.007(3)
C226 0.024(3) 0.024(4) 0.024(3) -0.009(3) -0.005(3) 0.002(3)
C231 0.027(3) 0.022(4) 0.028(3) 0.003(3) -0.004(3) 0.007(3)
C232 0.036(3) 0.039(4) 0.026(4) -0.001(3) -0.004(3) -0.007(3)
C233 0.031(4) 0.044(5) 0.056(5) 0.000(4) -0.013(4) -0.012(3)
C234 0.063(5) 0.041(5) 0.027(4) -0.010(3) -0.013(4) 0.005(4)
C235 0.049(4) 0.054(5) 0.025(4) -0.009(3) 0.002(3) 0.008(4)
C236 0.033(3) 0.033(4) 0.034(4) -0.001(3) 0.001(3) 0.007(3)
C311 0.014(3) 0.036(4) 0.018(3) 0.000(3) 0.000(3) 0.003(3)
C312 0.027(3) 0.056(5) 0.020(4) -0.005(3) -0.001(3) 0.002(3)
C313 0.035(4) 0.065(6) 0.019(3) 0.014(4) -0.001(3) 0.001(4)
C314 0.039(4) 0.047(5) 0.035(4) 0.025(3) 0.008(3) 0.005(3)
C315 0.030(3) 0.039(5) 0.035(4) 0.010(3) 0.003(3) 0.009(3)
C316 0.053(4) 0.071(6) 0.026(4) -0.005(3) 0.006(3) -0.006(4)
C321 0.028(3) 0.023(4) 0.020(3) -0.001(3) -0.004(3) -0.006(3)
C322 0.027(4) 0.059(5) 0.052(4) -0.021(4) 0.003(3) 0.001(3)
C323 0.054(5) 0.044(5) 0.056(5) -0.026(4) -0.010(4) -0.017(4)
C324 0.034(4) 0.053(5) 0.052(5) 0.010(4) -0.012(4) -0.020(4)
C325 0.027(3) 0.045(5) 0.044(4) 0.004(3) -0.003(3) -0.004(3)
C326 0.030(3) 0.026(4) 0.037(4) -0.004(3) -0.007(3) 0.003(3)
C331 0.021(3) 0.049(5) 0.032(4) -0.016(3) -0.008(3) 0.015(3)
C332 0.023(3) 0.073(6) 0.042(4) -0.012(4) -0.002(3) 0.014(3)
C333 0.034(4) 0.129(9) 0.054(5) -0.031(6) 0.001(4) 0.024(5)
C334 0.061(6) 0.107(9) 0.085(7) -0.062(6) -0.015(5) 0.044(6)
C335 0.078(6) 0.055(6) 0.098(7) -0.033(5) -0.024(5) 0.045(5)
C336 0.043(4) 0.054(5) 0.058(5) -0.023(4) -0.012(4) 0.015(4)

loop_
_atom_type_symbol
_atom_type_description
_atom_type_scat_dispersion_real
_atom_type_scat_dispersion_imag
_atom_type_scat_source
C C 0.0033 0.0016 'International Tables Vol C Tables 4.2.6.8 and 6.1.1.4'
H H 0.0000 0.0000 'International Tables Vol C Tables 4.2.6.8 and 6.1.1.4'
B B 0.0013 0.0007 'International Tables Vol C Tables 4.2.6.8 and 6.1.1.4'
N N 0.0061 0.0033 'International Tables Vol C Tables 4.2.6.8 and 6.1.1.4'
O O 0.0106 0.0060 'International Tables Vol C Tables 4.2.6.8 and 6.1.1.4'
F F 0.0171 0.0103 'International Tables Vol C Tables 4.2.6.8 and 6.1.1.4'
P P 0.1023 0.0942 'International Tables Vol C Tables 4.2.6.8 and 6.1.1.4'
Cu Cu 0.3201 1.2651 'International Tables Vol C Tables 4.2.6.8 and 6.1.1.4'

loop_
_geom_angle_atom_site_label_1
_geom_angle_atom_site_label_2
_geom_angle_atom_site_label_3
_geom_angle
N4 Cu1 N3 99.56(18)
N4 Cu1 P2 96.10(13)
N3 Cu1 P2 114.04(12)
N4 Cu1 P1 95.93(12)
N3 Cu1 P1 111.35(11)
P2 Cu1 P1 130.07(5)
N4 Cu1 Cu2 167.75(13)
N3 Cu1 Cu2 92.65(13)
P2 Cu1 Cu2 79.57(4)
P1 Cu1 Cu2 78.64(4)
C131 P1 C111 103.5(2)
C131 P1 C121 108.8(2)
C111 P1 C121 103.5(2)
C131 P1 Cu1 107.87(15)
C111 P1 Cu1 122.73(18)
C121 P1 Cu1 109.77(16)
C115 N1 C111 119.1(4)
C115 N1 Cu2 120.3(4)
C111 N1 Cu2 120.6(4)
F11 B1 F12 112.3(7)
F11 B1 F13 109.0(6)
F12 B1 F13 109.8(6)
F11 B1 F14 108.5(7)
F12 B1 F14 106.1(6)
F13 B1 F14 111.2(6)
N1 Cu2 N2 110.91(16)
N1 Cu2 P3 120.95(12)
N2 Cu2 P3 119.59(12)
N1 Cu2 Cu1 105.25(14)
N2 Cu2 Cu1 103.72(14)
P3 Cu2 Cu1 91.08(5)
C221 P2 C211 105.6(2)
C221 P2 C231 103.9(2)
C211 P2 C231 104.1(2)
C221 P2 Cu1 112.63(17)
C211 P2 Cu1 120.75(17)
C231 P2 Cu1 108.31(18)
C215 N2 C211 120.3(5)
C215 N2 Cu2 119.1(4)
C211 N2 Cu2 120.6(4)
F24 B2 F22 106.7(7)
F24 B2 F23 109.9(7)
F22 B2 F23 112.7(7)
F24 B2 F21 110.2(7)
F22 B2 F21 108.2(7)
F23 B2 F21 109.2(6)
N4 C2 C1 179.4(7)
C331 P3 C321 106.4(3)
C331 P3 C311 104.3(3)
C321 P3 C311 106.8(2)
C331 P3 Cu2 113.28(19)
C321 P3 Cu2 111.03(17)
C311 P3 Cu2 114.39(19)
C315 N3 C311 117.7(5)
C315 N3 Cu1 115.4(4)
C311 N3 Cu1 126.6(4)
C2 N4 Cu1 158.7(5)
N1 C111 C112 121.7(5)
N1 C111 P1 111.6(4)
C112 C111 P1 126.6(4)
C113 C112 C111 116.4(5)
C113 C112 C116 120.3(5)
C111 C112 C116 123.3(5)
C114 C113 C112 122.1(5)
C113 C114 C115 118.8(5)
N1 C115 C114 121.8(5)
C126 C121 C122 120.0(5)
C126 C121 P1 122.9(4)
C122 C121 P1 116.9(4)
C123 C122 C121 119.7(6)
C124 C123 C122 120.0(6)
C125 C124 C123 120.5(6)
C124 C125 C126 120.0(6)
C121 C126 C125 119.8(6)
C132 C131 C136 118.4(5)
C132 C131 P1 123.1(4)
C136 C131 P1 118.2(4)
C131 C132 C133 120.3(5)
C134 C133 C132 120.7(6)
C133 C134 C135 119.7(6)
C134 C135 C136 120.0(6)
C131 C136 C135 120.9(5)
N2 C211 C212 119.5(5)
N2 C211 P2 112.5(4)
C212 C211 P2 128.1(4)
C213 C212 C211 119.0(5)
C213 C212 C216 117.5(5)
C211 C212 C216 123.5(5)
C214 C213 C212 121.2(6)
C213 C214 C215 118.7(6)
N2 C215 C214 121.4(6)
C222 C221 C226 118.6(5)
C222 C221 P2 125.1(4)
C226 C221 P2 116.2(4)
C221 C222 C223 120.3(6)
C224 C223 C222 120.0(6)
C223 C224 C225 121.2(6)
C226 C225 C224 118.6(5)
C225 C226 C221 121.2(5)
C236 C231 C232 118.1(5)
C236 C231 P2 117.7(4)
C232 C231 P2 124.2(4)
C231 C232 C233 120.7(5)
C232 C233 C234 120.0(5)
C235 C234 C233 119.3(6)
C236 C235 C234 120.3(6)
C231 C236 C235 121.5(5)
N3 C311 C312 121.1(5)
N3 C311 P3 114.0(4)
C312 C311 P3 124.8(5)
C313 C312 C311 117.5(6)
C313 C312 C316 119.5(5)
C311 C312 C316 123.0(6)
C314 C313 C312 121.1(6)
C315 C314 C313 117.8(6)
N3 C315 C314 124.7(6)
C326 C321 C322 118.4(5)
C326 C321 P3 115.7(4)
C322 C321 P3 125.8(4)
C323 C322 C321 120.2(6)
C322 C323 C324 121.4(6)
C323 C324 C325 118.3(6)
C326 C325 C324 120.3(6)
C321 C326 C325 121.3(5)
C336 C331 C332 119.5(6)
C336 C331 P3 117.2(5)
C332 C331 P3 123.2(5)
C331 C332 C333 121.0(7)
C334 C333 C332 119.2(8)
C333 C334 C335 120.9(8)
C334 C335 C336 119.0(8)
C331 C336 C335 120.3(7)

loop_
_geom_bond_atom_site_label_1
_geom_bond_atom_site_label_2
_geom_bond_distance
Cu1 N4 2.061(5)
Cu1 N3 2.131(4)
Cu1 P2 2.2716(15)
Cu1 P1 2.2864(14)
Cu1 Cu2 2.5368(10)
P1 C131 1.824(5)
P1 C111 1.821(5)
P1 C121 1.841(5)
N1 C115 1.339(6)
N1 C111 1.363(6)
N1 Cu2 2.017(4)
B1 F11 1.303(8)
B1 F12 1.362(8)
B1 F13 1.382(8)
B1 F14 1.376(8)
C1 C2 1.477(9)
Cu2 N2 2.019(4)
Cu2 P3 2.1890(15)
P2 C221 1.820(5)
P2 C211 1.816(5)
P2 C231 1.817(6)
N2 C215 1.344(7)
N2 C211 1.358(6)
B2 F24 1.334(8)
B2 F22 1.344(9)
B2 F23 1.345(8)
B2 F21 1.372(8)
C2 N4 1.158(7)
P3 C331 1.822(5)
P3 C321 1.827(5)
P3 C311 1.828(6)
N3 C315 1.333(7)
N3 C311 1.356(7)
C111 C112 1.403(6)
C112 C113 1.381(7)
C112 C116 1.491(7)
C113 C114 1.355(8)
C114 C115 1.376(6)
C121 C126 1.356(7)
C121 C122 1.386(7)
C122 C123 1.372(7)
C123 C124 1.372(8)
C124 C125 1.351(8)
C125 C126 1.396(8)
C131 C132 1.375(7)
C131 C136 1.401(7)
C132 C133 1.389(7)
C133 C134 1.370(8)
C134 C135 1.376(8)
C135 C136 1.375(7)
C211 C212 1.388(7)
C212 C213 1.385(7)
C212 C216 1.500(7)
C213 C214 1.339(8)
C214 C215 1.384(7)
C221 C222 1.377(7)
C221 C226 1.394(7)
C222 C223 1.394(7)
C223 C224 1.356(8)
C224 C225 1.382(8)
C225 C226 1.384(6)
C231 C236 1.368(6)
C231 C232 1.382(7)
C232 C233 1.379(7)
C233 C234 1.382(7)
C234 C235 1.361(8)
C235 C236 1.375(8)
C311 C312 1.420(7)
C312 C313 1.378(8)
C312 C316 1.497(8)
C313 C314 1.364(8)
C314 C315 1.361(7)
C321 C326 1.378(7)
C321 C322 1.387(7)
C322 C323 1.373(8)
C323 C324 1.380(8)
C324 C325 1.383(8)
C325 C326 1.375(7)
C331 C336 1.372(8)
C331 C332 1.369(7)
C332 C333 1.376(8)
C333 C334 1.367(11)
C334 C335 1.378(11)
C335 C336 1.386(8)
